data_2101241
loop_
_publ_author_name
'De Ridder, D. J. A.'
'Fraanje, J.'
'Goubitz, K.'
'Schenk, H.'

_publ_section_title
;
 Crystal studies of musk compounds. XII. Molecular structures of three
 nitrotetralin-related compounds
;
_journal_issue 6
_journal_name_full 'Acta Crystallographica Section B'
_journal_page_first 730
_journal_page_last 737
_journal_paper_doi 10.1107/S0108768194006889
_journal_volume 50
_journal_year 1994
_chemical_formula_sum 'C16 H23 N O2'
_chemical_formula_weight 261.36
_space_group_IT_number 14
_space_group_name_Hall '-P 2yn'
_space_group_name_H-M_alt 'P 1 21/n 1'
_symmetry_cell_setting monoclinic
_symmetry_space_group_name_Hall '-P 2yn'
_symmetry_space_group_name_H-M 'P 1 21/n 1'
_cell_angle_alpha 90
_cell_angle_beta 90.090(10)
_cell_angle_gamma 90
_cell_formula_units_Z 4
_cell_length_a 8.6950(10)
_cell_length_b 10.4480(10)
_cell_length_c 16.310(2)
_cell_volume 1481.7(3)
_diffrn_radiation_type Cu
_diffrn_radiation_wavelength 1.5418
_exptl_absorpt_coefficient_mu 0.571
_exptl_crystal_density_diffrn 1.17
_exptl_crystal_F_000 568
_cod_data_source_file sh0046.cif
_cod_data_source_block sh0046a
_cod_database_code 2101241

loop_
_space_group_symop_id
_space_group_symop_operation_xyz
1 x,y,z
2 -x+1/2,y+1/2,-z+1/2
3 -x,-y,-z
4 x+1/2,-y+1/2,z+1/2

loop_
_atom_site_label
_atom_site_fract_x
_atom_site_fract_y
_atom_site_fract_z
_atom_site_U_iso_or_equiv
C1 .5134(3) .6987(3) .2041(2) .048(2)
C2 .4173(5) .5733(4) .2099(2) .075(2)
C3 .3469(5) .5351(4) .1304(3) .074(2)
C4 .2360(3) .6305(3) .0943(2) .051(2)
C5 .2332(3) .8628(3) .0561(2) .049(2)
C6 .2866(3) .9868(3) .0589(2) .049(2)
C7 .4141(4) 1.0220(3) .1058(2) .050(2)
C8 .4816(3) .9236(3) .1503(2) .048(2)
C9 .4285(3) .7965(3) .1509(2) .0410(10)
C10 .3018(3) .7656(3) .1014(2) .0410(10)
C11 .5295(6) .7502(4) .2918(2) .077(3)
C12 .6736(5) .6769(5) .1681(3) .080(3)
C13 .5048(7) .4609(4) .2501(3) .093(3)
C14 .0756(4) .6267(4) .1334(3) .071(2)
C15 .2172(6) .5928(5) .0032(3) .089(3)
C16 .4834(5) 1.1546(4) .1089(3) .012(2)
N1 .2033(4) 1.0810(3) .0090(2) .066(2)
O11 .1457(4) 1.0457(3) -.0553(2) .090(2)
O12 .1935(4) 1.1907(3) .0335(2) .101(2)
H(2) .292(3) .575(5) .221(3) .15(2)
H(5) .140(3) .846(3) .019(2) .050(8)
H(8) .577(3) .946(3) .184(2) .060(9)
H(31) .459(4) .526(6) .096(3) .16(2)
H(32) .283(5) .449(3) .145(3) .12(2)
H(111) .417(4) .777(5) .311(3) .12(2)
H(112) .577(5) .680(3) .330(2) .100(10)
H(113) .596(5) .837(4) .294(2) .14(2)
H(121) .738(4) .615(3) .206(2) .090(10)
H(122) .655(6) .642(5) .106(2) .14(2)
H(123) .731(4) .765(3) .174(2) .090(10)
H(131) .431(6) .380(4) .260(3) .15(2)
H(132) .588(5) .432(5) .207(3) .13(2)
H(133) .545(5) .487(4) .309(2) .11(2)
H(141) .033(4) .533(3) .131(2) .090(10)
H(142) .084(5) .653(4) .196(2) .100(10)
H(143) .001(4) .691(4) .106(3) .11(2)
H(151) .330(4) .598(6) -.024(4) .17(3)
H(152) .186(5) .495(3) .005(3) .110(10)
H(153) .136(8) .654(7) -.029(5) .24(4)
H(161) .414(5) 1.217(4) .142(3) .12(2)
H(162) .594(3) 1.155(4) .134(3) .100(10)
H(163) .487(5) 1.198(4) .050(2) .090(10)

loop_
_geom_angle_atom_site_label_1
_geom_angle_atom_site_label_2
_geom_angle_atom_site_label_3
_geom_angle
C2 C1 C9 109.7(3)
C2 C1 C11 106.6(3)
C2 C1 C12 112.8(3)
C9 C1 C11 109.8(3)
C9 C1 C12 108.7(3)
C11 C1 C12 109.2(3)
C1 C2 C3 113.1(3)
C1 C2 C13 113.7(4)
C3 C2 C13 111.6(3)
C2 C3 C4 115.2(3)
C3 C4 C10 110.0(3)
C3 C4 C14 113.7(3)
C3 C4 C15 105.9(3)
C10 C4 C14 109.4(3)
C10 C4 C15 110.4(3)
C14 C4 C15 107.3(3)
C6 C5 C10 121.7(3)
C5 C6 C7 122.3(3)
C5 C6 N1 116.5(3)
C7 C6 N1 121.2(3)
C6 C7 C8 115.2(3)
C6 C7 C16 125.2(3)
C8 C7 C16 119.5(3)
C7 C8 C9 124.4(3)
C1 C9 C8 118.4(2)
C1 C9 C10 123.4(2)
C8 C9 C10 118.1(2)
C4 C10 C5 118.3(2)
C4 C10 C9 123.4(2)
C5 C10 C9 118.3(3)
C6 N1 O11 118.4(3)
C6 N1 O12 118.9(3)
O11 N1 O12 122.6(3)

loop_
_geom_bond_atom_site_label_1
_geom_bond_atom_site_label_2
_geom_bond_distance
C1 C2 1.557(5)
C1 C9 1.530(4)
C1 C11 1.533(5)
C1 C12 1.529(5)
C2 C3 1.488(6)
C2 C13 1.545(6)
C3 C4 1.506(5)
C4 C10 1.527(4)
C4 C14 1.535(5)
C4 C15 1.545(6)
C5 C6 1.377(4)
C5 C10 1.390(4)
C6 N1 1.468(4)
C7 C8 1.388(4)
C7 C16 1.511(5)
C8 C9 1.406(4)
C9 C10 1.402(4)
N1 O11 1.218(4)
N1 O12 1.217(4)
